data_7046787
loop_
_publ_author_name
'Ma, Aiqing'
'Wu, Jian'
'Han, Yutong'
'Chen, Fuming'
'Li, Baohong'
'Cai, Shaoge'
'Huang, Hui'
'Singh, Amita'
'Kumar, Abhinav'
'Liu, Jianqiang'

_publ_section_title
;
 Rational synthesis of a luminescent uncommon (3,4,6)-c connected Zn(ii)
 MOF: a dual channel sensor for the detection of nitroaromatics and ferric
 ions.
;
_journal_issue 29
_journal_name_full 'Dalton transactions (Cambridge, England : 2003)'
_journal_page_first 9627
_journal_page_last 9633
_journal_paper_doi 10.1039/c8dt01923a
_journal_volume 47
_journal_year 2018
_chemical_absolute_configuration unk
_chemical_formula_moiety 'C45 H19 N2 O26 Zn4'
_chemical_formula_sum 'C44 H19 N3 O26 Zn4'
_chemical_formula_weight 1267.10
_space_group_crystal_system orthorhombic
_space_group_IT_number 19
_space_group_name_Hall 'P 2ac 2ab'
_space_group_name_H-M_alt 'P 21 21 21'
_symmetry_space_group_name_Hall 'P 2ac 2ab'
_symmetry_space_group_name_H-M 'P 21 21 21'
_atom_sites_solution_hydrogens geom
_audit_creation_date 2018-06-12
_audit_creation_method
;
Olex2 1.2
(compiled 2018.05.29 svn.r3508 for OlexSys, GUI svn.r5506)
;
_audit_update_record
;
2018-06-12 deposited with the CCDC.
2018-06-19 downloaded from the CCDC.
;
_cell_angle_alpha 90
_cell_angle_beta 90
_cell_angle_gamma 90
_cell_formula_units_Z 4
_cell_length_a 17.4270(2)
_cell_length_b 22.7852(8)
_cell_length_c 25.2350(7)
_cell_measurement_reflns_used 5560
_cell_measurement_temperature 298(2)
_cell_measurement_theta_max 26.10
_cell_measurement_theta_min 2.23
_cell_volume 10020.3(5)
_computing_data_collection APEX
_computing_data_reduction 'SAINT v8.34A (Bruker, 2013)'
_computing_molecular_graphics 'Olex2 (Dolomanov et al., 2009)'
_computing_publication_material 'Olex2 (Dolomanov et al., 2009)'
_computing_structure_refinement 'ShelXL (Sheldrick, 2015)'
_computing_structure_solution 'SHELXT 2014/5 (Sheldrick, 2014)'
_diffrn_ambient_temperature 293(2)
_diffrn_measured_fraction_theta_full 0.998
_diffrn_measured_fraction_theta_max 0.974
_diffrn_measurement_device_type 'Bruker SMART APEX diffractometer'
_diffrn_radiation_type CuK\a
_diffrn_radiation_wavelength 1.54184
_diffrn_reflns_av_R_equivalents 0.0438
_diffrn_reflns_av_unetI/netI 0.0641
_diffrn_reflns_Laue_measured_fraction_full 0.998
_diffrn_reflns_Laue_measured_fraction_max 0.974
_diffrn_reflns_limit_h_max 20
_diffrn_reflns_limit_h_min -21
_diffrn_reflns_limit_k_max 28
_diffrn_reflns_limit_k_min -14
_diffrn_reflns_limit_l_max 31
_diffrn_reflns_limit_l_min -26
_diffrn_reflns_number 38476
_diffrn_reflns_point_group_measured_fraction_full 0.932
_diffrn_reflns_point_group_measured_fraction_max 0.890
_diffrn_reflns_theta_full 67.684
_diffrn_reflns_theta_max 74.156
_diffrn_reflns_theta_min 2.613
_exptl_absorpt_coefficient_mu 1.499
_exptl_absorpt_correction_type multi-scan
_exptl_crystal_colour colorless
_exptl_crystal_density_diffrn 0.840
_exptl_crystal_description block
_exptl_crystal_F_000 2528
_exptl_crystal_size_max 0.22
_exptl_crystal_size_mid 0.18
_exptl_crystal_size_min 0.09
_exptl_transmission_factor_max 0.7453
_exptl_transmission_factor_min 0.6730
_platon_squeeze_details
;
TITL F:/temp/ljP 21 21 21   R = 0.12
CELL   17.4270   22.7852   25.2350     90.00     90.00     90.00
SPGR P212121
# Solvent Accessible Volume =      6294
# Electrons Found in S.A.V. =      1968
# Note: Atoms in Void are Labelled as Cxxx and Qxxx for all Others
C101 0.578 0.795 0.329 !       2.37 eA-3
C102 0.909 0.084 0.087 !       2.32 eA-3
C103 0.920 0.107 0.100 !       2.30 eA-3
C104 0.917 0.445 0.985 !       2.07 eA-3
C105 0.923 0.157 0.117 !       1.98 eA-3
C106 0.778 0.325 0.212 !       1.91 eA-3
C107 0.077 0.914 0.469 !       1.73 eA-3
C108 0.312 0.177 0.855 !       1.66 eA-3
C109 0.602 0.595 0.455 !       1.60 eA-3
C110 0.737 0.742 0.151 !       1.58 eA-3
C111 0.379 0.429 0.946 !       1.56 eA-3
C112 0.773 0.311 0.164 !       1.55 eA-3
C113 0.173 0.802 0.851 !       1.54 eA-3
C114 0.939 0.249 0.173 !       1.52 eA-3
C115 0.207 0.790 0.869 !       1.50 eA-3
C116 0.425 0.441 0.870 !       1.47 eA-3
C117 0.836 0.303 0.679 !       1.44 eA-3
C118 0.916 0.635 0.834 !       1.43 eA-3
C119 0.730 0.033 0.739 !       1.43 eA-3
C120 0.635 0.490 0.889 !       1.43 eA-3
C121 0.854 0.453 0.469 !       1.42 eA-3
C122 0.957 0.316 0.163 !       1.40 eA-3
C123 0.562 0.156 0.585 !       1.39 eA-3
C124 0.975 0.281 0.197 !       1.38 eA-3
C125 0.094 0.102 0.643 !       1.38 eA-3
C126 0.980 0.821 0.343 !       1.38 eA-3
C127 0.622 0.803 0.943 !       1.36 eA-3
C128 0.703 0.263 0.656 !       1.36 eA-3
C129 0.333 0.974 0.572 !       1.34 eA-3
C130 0.519 0.782 0.282 !       1.33 eA-3
C131 0.457 1.001 0.007 !       1.32 eA-3
C132 0.742 0.702 0.133 !       1.32 eA-3
C133 1.004 0.796 0.321 !       1.32 eA-3
C134 0.412 0.427 0.976 !       1.30 eA-3
C135 0.701 0.582 0.765 !       1.29 eA-3
C136 0.713 0.069 0.790 !       1.29 eA-3
C137 0.433 0.158 0.857 !       1.29 eA-3
C138 0.563 0.990 0.622 !       1.28 eA-3
C139 0.945 0.583 0.836 !       1.28 eA-3
C140 0.306 0.779 0.860 !       1.28 eA-3
C141 0.847 0.183 0.813 !       1.27 eA-3
C142 0.318 0.102 0.787 !       1.27 eA-3
C143 0.292 0.127 0.773 !       1.26 eA-3
C144 0.987 0.329 0.192 !       1.26 eA-3
C145 0.178 0.977 0.190 !       1.25 eA-3
C146 0.705 0.651 0.683 !       1.25 eA-3
C147 1.010 0.713 0.647 !       1.25 eA-3
C148 0.315 0.106 0.796 !       1.24 eA-3
C149 0.676 0.976 0.057 !       1.23 eA-3
C150 0.703 0.969 0.255 !       1.22 eA-3
C151 0.304 0.305 0.221 !       1.21 eA-3
C152 0.744 0.661 0.776 !       1.21 eA-3
C153 0.349 0.279 0.197 !       1.21 eA-3
C154 0.367 0.943 0.589 !       1.21 eA-3
C155 0.096 0.146 0.625 !       1.21 eA-3
C156 0.985 0.200 0.859 !       1.21 eA-3
C157 0.310 0.428 0.277 !       1.18 eA-3
C158 0.515 0.086 0.766 !       1.18 eA-3
C159 0.536 1.002 0.618 !       1.17 eA-3
C160 0.839 0.269 0.407 !       1.16 eA-3
C161 0.817 0.108 0.517 !       1.16 eA-3
C162 0.829 0.299 0.601 !       1.16 eA-3
C163 0.512 0.645 0.655 !       1.16 eA-3
C164 0.067 0.957 0.595 !       1.15 eA-3
C165 0.980 0.178 0.868 !       1.15 eA-3
C166 0.682 0.935 0.033 !       1.15 eA-3
C167 0.869 0.963 0.558 !       1.14 eA-3
C168 0.746 0.798 0.312 !       1.14 eA-3
C169 0.920 0.446 0.469 !       1.14 eA-3
Q170 0.215 0.501 0.279 !       1.13 eA-3
C171 0.203 0.790 0.124 !       1.13 eA-3
C172 0.400 0.267 0.141 !       1.13 eA-3
Q173 0.177 0.962 0.219 !       1.12 eA-3
C174 0.129 0.990 0.159 !       1.12 eA-3
C175 0.299 0.302 0.569 !       1.11 eA-3
C176 0.357 0.431 0.303 !       1.11 eA-3
C177 0.476 0.304 0.191 !       1.10 eA-3
C178 0.681 0.975 0.111 !       1.10 eA-3
C179 0.209 0.477 0.937 !       1.10 eA-3
Q180 0.474 0.797 0.907 !       1.10 eA-3
C181 0.515 0.299 0.242 !       1.10 eA-3
C182 0.165 0.663 0.064 !       1.10 eA-3
Q183 0.079 0.132 0.516 !       1.10 eA-3
C184 0.245 0.995 0.615 !       1.10 eA-3
C185 0.067 0.462 0.938 !       1.10 eA-3
C186 0.023 0.485 0.344 !       1.10 eA-3
C187 0.415 0.627 0.954 !       1.09 eA-3
C188 0.569 0.469 0.839 !       1.09 eA-3
C189 0.101 0.517 0.365 !       1.09 eA-3
C190 0.672 0.669 0.052 !       1.09 eA-3
C191 0.754 0.490 0.881 !       1.09 eA-3
Q192 0.572 0.308 0.533 !       1.09 eA-3
C193 0.735 0.823 0.263 !       1.09 eA-3
C194 0.016 0.313 0.259 !       1.08 eA-3
C195 0.302 0.268 0.594 !       1.08 eA-3
Q196 0.464 0.820 0.922 !       1.08 eA-3
C197 0.749 0.467 0.892 !       1.08 eA-3
C198 0.465 0.653 0.710 !       1.07 eA-3
C199 0.840 0.464 0.353 !       1.07 eA-3
;
_refine_diff_density_max 0.437
_refine_diff_density_min -0.389
_refine_diff_density_rms 0.047
_refine_ls_abs_structure_details
;
 Flack x determined using 3513 quotients [(I+)-(I-)]/[(I+)+(I-)]
 (Parsons, Flack and Wagner, Acta Cryst. B69 (2013) 249-259).
;
_refine_ls_abs_structure_Flack 0.405(18)
_refine_ls_extinction_method none
_refine_ls_goodness_of_fit_ref 1.094
_refine_ls_hydrogen_treatment constr
_refine_ls_matrix_type full
_refine_ls_number_parameters 694
_refine_ls_number_reflns 18163
_refine_ls_number_restraints 133
_refine_ls_restrained_S_all 0.905
_refine_ls_R_factor_all 0.0770
_refine_ls_R_factor_gt 0.0479
_refine_ls_shift/su_max 0.002
_refine_ls_shift/su_mean 0.000
_refine_ls_structure_factor_coef Fsqd
_refine_ls_weighting_details 'w=1/[\s^2^(Fo^2^)+(0.0739P)^2^] where P=(Fo^2^+2Fc^2^)/3'
_refine_ls_weighting_scheme calc
_refine_ls_wR_factor_gt 0.1168
_refine_ls_wR_factor_ref 0.1322
_reflns_Friedel_coverage 0.688
_reflns_Friedel_fraction_full 0.853
_reflns_Friedel_fraction_max 0.791
_reflns_number_gt 11066
_reflns_number_total 18163
_reflns_threshold_expression 'I > 2\s(I)'
_cod_data_source_file c8dt01923a2.cif
_cod_data_source_block Zn
_cod_depositor_comments 'Adding full bibliography for 7046787.cif.'
_cod_database_code 7046787
_shelx_shelxl_version_number 2018/3
_shelx_space_group_comment
;
The symmetry employed for this shelxl refinement is uniquely defined
by the following loop, which should always be used as a source of
symmetry information in preference to the above space-group names.
They are only intended as comments.
;
_olex2_refinement_description
;
1. Fixed Uiso
 At 1.2 times of:
  All C(H) groups
2. Rigid bond restraints
 C21, O14
 with sigma for 1-2 distances of 0.01 and sigma for 1-3 distances of 0.01
 O22, C42
 with sigma for 1-2 distances of 0.01 and sigma for 1-3 distances of 0.01
 C1, C2
 with sigma for 1-2 distances of 0.01 and sigma for 1-3 distances of 0.01
 C15, C16
 with sigma for 1-2 distances of 0.01 and sigma for 1-3 distances of 0.01
 C24, C27
 with sigma for 1-2 distances of 0.01 and sigma for 1-3 distances of 0.01
 C25, C26
 with sigma for 1-2 distances of 0.01 and sigma for 1-3 distances of 0.01
 C3, C1, C2
 with sigma for 1-2 distances of 0.01 and sigma for 1-3 distances of 0.01
 C21, C22
 with sigma for 1-2 distances of 0.01 and sigma for 1-3 distances of 0.01
 C39, C42, O22
 with sigma for 1-2 distances of 0.01 and sigma for 1-3 distances of 0.01
 C23, C24
 with sigma for 1-2 distances of 0.01 and sigma for 1-3 distances of 0.01
 C26, C27
 with sigma for 1-2 distances of 0.01 and sigma for 1-3 distances of 0.01
3. Uiso/Uaniso restraints and constraints
C21 \\sim O14: within 2A with sigma of 0.002 and sigma for terminal atoms of
0.004
O22 \\sim C42: within 2A with sigma of 0.002 and sigma for terminal atoms of
0.004
C1 \\sim C2: within 2A with sigma of 0.002 and sigma for terminal atoms of 0.004
C15 \\sim C16: within 2A with sigma of 0.002 and sigma for terminal atoms of
0.004
C24 \\sim C27: within 2A with sigma of 0.002 and sigma for terminal atoms of
0.004
C25 \\sim C26: within 2A with sigma of 0.002 and sigma for terminal atoms of
0.004
C3 \\sim C1 \\sim C2: within 2A with sigma of 0.003 and sigma for terminal
atoms of 0.006
C21 \\sim C22: within 2A with sigma of 0.003 and sigma for terminal atoms of
0.006
C39 \\sim C42 \\sim O22: within 2A with sigma of 0.003 and sigma for terminal
atoms of 0.006
C23 \\sim C24: within 2A with sigma of 0.003 and sigma for terminal atoms of
0.006
C26 \\sim C27: within 2A with sigma of 0.003 and sigma for terminal atoms of
0.006
Uanis(C21) \\sim Ueq, Uanis(O22) \\sim Ueq, Uanis(C1) \\sim Ueq, Uanis(C2)
\\sim Ueq, Uanis(C24) \\sim Ueq, Uanis(C27) \\sim Ueq: with sigma of 0.1 and
sigma for terminal atoms of 0.2
Uanis(N1) \\sim Ueq, Uanis(O5) \\sim Ueq, Uanis(O6) \\sim Ueq: with sigma of
0.05 and sigma for terminal atoms of 0.1
4.a Aromatic/amide H refined with riding coordinates:
 C27(H27), C3(H3), C10(H10), C43(H43), C17(H17), C23(H23), C5(H5), C15(H15),
 C36(H36), C30(H30), C19(H19), C38(H38), C6(H6), C25(H25), C34(H34), C32(H32),
 C12(H12), C40(H40), C8(H8)
;
_platon_squeeze_void_probe_radius 1.20
_olex2_submission_special_instructions 'No special instructions were received'

loop_
_space_group_symop_operation_xyz
'x, y, z'
'-x+1/2, -y, z+1/2'
'x+1/2, -y+1/2, -z'
'-x, y+1/2, -z+1/2'

loop_
_atom_site_label
_atom_site_type_symbol
_atom_site_fract_x
_atom_site_fract_y
_atom_site_fract_z
_atom_site_U_iso_or_equiv
_atom_site_adp_type
_atom_site_occupancy
_atom_site_site_symmetry_order
_atom_site_calc_flag
_atom_site_refinement_flags_posn
_atom_site_refinement_flags_adp
Zn1 Zn 1.25399(2) 0.25017(4) 0.99524(3) 0.0606(2) Uani 1 1 d . .
Zn2 Zn 1.58680(3) 0.24371(3) 0.98866(3) 0.06053(19) Uani 1 1 d . .
Zn3 Zn 0.58536(5) 0.45148(5) 0.64625(5) 0.1309(5) Uani 1 1 d . .
Zn4 Zn 0.41777(5) 0.37211(7) 0.71332(4) 0.1538(7) Uani 1 1 d . .
O24 O 1.48081(15) 0.23182(19) 0.96437(14) 0.0758(13) Uani 1 1 d . .
O15 O 0.62697(18) 0.2820(2) 0.92205(16) 0.0777(12) Uani 1 1 d . .
O16 O 0.75518(17) 0.28479(19) 0.93164(15) 0.0736(11) Uani 1 1 d . .
O4 O -0.0813(2) 0.67448(18) 0.52350(15) 0.0797(11) Uani 1 1 d . .
O7 O 0.24376(19) 0.67065(19) 0.52815(17) 0.0821(12) Uani 1 1 d . .
O19 O 1.0871(2) 0.29327(19) 0.93835(15) 0.0809(11) Uani 1 1 d . .
O23 O 1.35684(16) 0.2359(2) 0.96764(15) 0.0749(12) Uani 1 1 d . .
O3 O -0.2087(2) 0.6715(2) 0.53007(18) 0.0974(15) Uani 1 1 d . .
O20 O 1.2142(2) 0.2898(2) 0.92841(18) 0.0993(16) Uani 1 1 d . .
O8 O 0.37115(18) 0.6661(2) 0.54023(17) 0.0827(13) Uani 1 1 d . .
O00F O 0.5101(2) 0.3571(3) 0.7587(2) 0.1155(19) Uani 1 1 d . .
O17 O 0.9893(3) 0.5661(3) 0.6997(3) 0.135(2) Uani 1 1 d . .
C27 C 0.7718(3) 0.3509(3) 0.8372(3) 0.0869(13) Uani 1 1 d . U
H27 H 0.815059 0.346680 0.858419 0.104 Uiso 1 1 calc R .
O14 O 0.5829(2) 0.3842(3) 0.6921(2) 0.153(2) Uani 1 1 d . U
O2 O -0.2728(3) 0.4275(4) 0.6363(3) 0.176(4) Uani 1 1 d . .
O21 O 1.33401(19) 0.3554(3) 0.7627(3) 0.155(3) Uani 1 1 d . .
C24 C 0.7001(3) 0.3266(3) 0.8543(3) 0.0860(13) Uani 1 1 d . U
C26 C 0.7773(3) 0.3799(3) 0.7907(3) 0.0884(14) Uani 1 1 d . U
C16 C 0.3565(3) 0.5019(4) 0.6125(4) 0.125(3) Uani 1 1 d . U
C3 C -0.2070(3) 0.5642(4) 0.5759(3) 0.0968(19) Uani 1 1 d . U
H3 H -0.253310 0.584065 0.572749 0.116 Uiso 1 1 calc R .
C4 C -0.1404(3) 0.5904(3) 0.5587(2) 0.0714(17) Uani 1 1 d . .
C10 C 0.0759(3) 0.5022(3) 0.5938(2) 0.0834(18) Uani 1 1 d . .
H10 H 0.077718 0.542827 0.590196 0.100 Uiso 1 1 calc R .
N2 N 0.9280(4) 0.5427(3) 0.7140(3) 0.114(2) Uani 1 1 d . .
C43 C 1.4218(2) 0.2435(2) 0.9885(2) 0.0651(13) Uani 1 1 d . .
H43 H 1.424994 0.258159 1.022846 0.078 Uiso 1 1 calc R .
C17 C 0.3623(3) 0.5559(4) 0.5920(4) 0.111(3) Uani 1 1 d . .
H17 H 0.409858 0.574482 0.591567 0.133 Uiso 1 1 calc R .
C00U C -0.1429(3) 0.6509(3) 0.5364(2) 0.0725(17) Uani 1 1 d . .
C18 C 0.2965(3) 0.5857(3) 0.5707(3) 0.085(2) Uani 1 1 d . .
C7 C -0.0686(3) 0.5041(3) 0.5863(3) 0.089(2) Uani 1 1 d . .
C9 C 0.0047(3) 0.4736(3) 0.5939(3) 0.091(2) Uani 1 1 d . .
C29 C 0.8519(3) 0.4074(4) 0.7737(3) 0.094(2) Uani 1 1 d . .
O1 O -0.3410(2) 0.5093(4) 0.6121(2) 0.148(3) Uani 1 1 d . .
C41 C 1.1471(3) 0.3008(3) 0.9120(3) 0.083(2) Uani 1 1 d . .
C23 C 0.6352(3) 0.3343(3) 0.8225(3) 0.0857(16) Uani 1 1 d . U
H23 H 0.587998 0.319751 0.833685 0.103 Uiso 1 1 calc R .
C37 C 1.1411(3) 0.3280(3) 0.8590(3) 0.092(2) Uani 1 1 d . .
C5 C -0.0715(3) 0.5613(3) 0.5648(2) 0.0811(19) Uani 1 1 d . .
H5 H -0.026176 0.579703 0.554648 0.097 Uiso 1 1 calc R .
C14 C 0.2200(3) 0.5032(3) 0.5962(3) 0.082(2) Uani 1 1 d . .
O10 O 0.4878(2) 0.4959(3) 0.6289(3) 0.145(2) Uani 1 1 d . .
C016 C 0.3037(3) 0.6448(3) 0.5446(3) 0.0736(18) Uani 1 1 d . .
C15 C 0.2855(3) 0.4757(4) 0.6165(4) 0.125(3) Uani 1 1 d . U
H15 H 0.281002 0.439273 0.632898 0.150 Uiso 1 1 calc R .
C35 C 1.0649(2) 0.3767(4) 0.7903(3) 0.117(3) Uani 1 1 d . .
O11 O 0.5770(3) 0.4003(4) 0.5842(3) 0.188(3) Uani 1 1 d . .
C36 C 1.0720(3) 0.3493(3) 0.8401(2) 0.095(2) Uani 1 1 d . .
H36 H 1.028476 0.345465 0.861106 0.114 Uiso 1 1 calc R .
C28 C 0.6932(2) 0.2961(3) 0.9064(3) 0.0784(19) Uani 1 1 d . .
C30 C 0.9210(3) 0.3796(3) 0.7868(2) 0.090(2) Uani 1 1 d . .
H30 H 0.919941 0.343184 0.803465 0.108 Uiso 1 1 calc R .
O22 O 1.2614(3) 0.3604(4) 0.6905(3) 0.199(3) Uani 1 1 d . U
C19 C 0.2268(3) 0.5577(3) 0.5744(3) 0.090(2) Uani 1 1 d . .
H19 H 0.183076 0.576433 0.561648 0.108 Uiso 1 1 calc R .
C31 C 0.9904(3) 0.4054(4) 0.7754(3) 0.111(3) Uani 1 1 d . .
C38 C 1.2064(3) 0.3359(4) 0.8281(3) 0.122(3) Uani 1 1 d . .
H38 H 1.254528 0.327529 0.842159 0.146 Uiso 1 1 calc R .
C6 C -0.1373(3) 0.4800(4) 0.6057(3) 0.111(3) Uani 1 1 d . .
H6 H -0.136455 0.444538 0.623900 0.134 Uiso 1 1 calc R .
C25 C 0.7123(3) 0.3859(3) 0.7570(3) 0.0894(15) Uani 1 1 d . U
H25 H 0.716784 0.404140 0.724124 0.107 Uiso 1 1 calc R .
C2 C -0.2059(3) 0.5089(4) 0.5977(3) 0.1020(17) Uani 1 1 d . U
C33 C 0.9237(4) 0.4858(3) 0.7371(3) 0.0902(19) Uani 1 1 d . .
O18 O 0.8678(5) 0.5725(3) 0.7068(3) 0.175(3) Uani 1 1 d . .
C22 C 0.6408(3) 0.3637(5) 0.7743(3) 0.140(2) Uani 1 1 d . U
C11 C 0.1443(3) 0.4708(4) 0.5991(3) 0.091(2) Uani 1 1 d . .
C21 C 0.5746(3) 0.3709(5) 0.7397(3) 0.149(2) Uani 1 1 d . U
C34 C 0.8543(3) 0.4596(4) 0.7498(3) 0.095(2) Uani 1 1 d . .
H34 H 0.808688 0.478690 0.741624 0.114 Uiso 1 1 calc R .
O12 O 0.5902(3) 0.4983(3) 0.7183(3) 0.171(3) Uani 1 1 d . .
O9 O 0.4170(3) 0.4233(4) 0.6556(4) 0.218(4) Uani 1 1 d . .
C42 C 1.2723(4) 0.3595(6) 0.7398(4) 0.189(3) Uani 1 1 d . U
C20 C 0.4235(4) 0.4728(5) 0.6357(5) 0.149(4) Uani 1 1 d . .
C1 C -0.2771(3) 0.4762(4) 0.6191(3) 0.1058(18) Uani 1 1 d . U
C32 C 0.9933(3) 0.4603(4) 0.7498(3) 0.107(3) Uani 1 1 d . .
H32 H 1.039634 0.478485 0.741850 0.128 Uiso 1 1 calc R .
C12 C 0.1410(4) 0.4116(4) 0.6074(5) 0.159(5) Uani 1 1 d . .
H12 H 0.185024 0.390000 0.614639 0.191 Uiso 1 1 calc R .
C40 C 1.1309(3) 0.3816(5) 0.7604(3) 0.160(5) Uani 1 1 d . .
H40 H 1.129237 0.402415 0.728688 0.192 Uiso 1 1 calc R .
C39 C 1.2002(3) 0.3563(6) 0.7764(4) 0.182(3) Uani 1 1 d . U
O01Z O 0.4189(6) 0.2960(4) 0.6721(4) 0.233(4) Uani 1 1 d . .
C8 C 0.0034(4) 0.4134(4) 0.5946(6) 0.181(6) Uani 1 1 d . .
H8 H -0.041619 0.392453 0.588639 0.217 Uiso 1 1 calc R .
C13 C 0.0715(5) 0.3856(5) 0.6047(7) 0.230(8) Uani 1 1 d . .
N1 N 0.0730(8) 0.3200(5) 0.6127(12) 0.459(16) Uani 1 1 d . U
O5 O 0.0091(7) 0.2984(5) 0.6301(12) 0.521(19) Uani 1 1 d . U
O6 O 0.1327(6) 0.2912(4) 0.6011(9) 0.392(13) Uani 1 1 d . U
O13 O 0.4224(6) 0.4673(5) 0.7518(4) 0.236(4) Uani 1 1 d . .

loop_
_atom_site_aniso_label
_atom_site_aniso_U_11
_atom_site_aniso_U_22
_atom_site_aniso_U_33
_atom_site_aniso_U_23
_atom_site_aniso_U_13
_atom_site_aniso_U_12
Zn1 0.0117(2) 0.0935(5) 0.0767(4) 0.0029(5) -0.0020(2) -0.0011(3)
Zn2 0.0133(2) 0.0910(5) 0.0773(4) 0.0013(4) 0.0028(2) 0.0013(3)
Zn3 0.0320(4) 0.1695(10) 0.1911(12) 0.0973(10) 0.0212(6) 0.0110(5)
Zn4 0.0319(4) 0.3116(19) 0.1179(7) 0.0939(10) -0.0092(5) -0.0373(7)
O24 0.0128(13) 0.127(4) 0.087(2) -0.012(2) 0.0013(13) 0.0001(16)
O15 0.0317(16) 0.118(3) 0.083(3) 0.017(2) 0.0044(16) -0.0047(18)
O16 0.0258(15) 0.118(3) 0.077(2) 0.015(2) 0.0040(15) 0.0060(17)
O4 0.0338(16) 0.107(3) 0.098(3) 0.010(2) 0.005(2) 0.007(2)
O7 0.0334(17) 0.095(3) 0.117(3) 0.012(3) 0.0026(19) 0.0028(18)
O19 0.0298(16) 0.125(3) 0.088(2) 0.007(2) -0.0051(19) -0.001(2)
O23 0.0185(13) 0.116(4) 0.091(2) -0.008(3) 0.0029(15) -0.0035(17)
O3 0.0394(19) 0.145(4) 0.108(3) 0.040(3) 0.003(2) 0.027(2)
O20 0.0333(18) 0.157(4) 0.108(3) 0.020(3) 0.000(2) 0.020(2)
O8 0.0303(17) 0.109(3) 0.109(3) 0.015(3) -0.0006(18) -0.0059(19)
O00F 0.0236(17) 0.190(5) 0.133(4) 0.049(4) 0.000(2) 0.005(2)
O17 0.087(4) 0.134(5) 0.184(6) 0.043(4) -0.006(4) -0.021(3)
C27 0.0233(16) 0.140(3) 0.097(3) 0.033(3) 0.0041(19) 0.006(2)
O14 0.0288(16) 0.295(6) 0.136(3) 0.079(4) -0.004(2) 0.006(3)
O2 0.056(3) 0.274(8) 0.199(6) 0.173(6) -0.031(3) -0.068(4)
O21 0.0147(17) 0.244(8) 0.205(6) 0.107(6) 0.005(2) 0.008(3)
C24 0.0236(16) 0.140(3) 0.094(3) 0.033(3) 0.0044(19) 0.004(2)
C26 0.0236(17) 0.139(4) 0.103(3) 0.039(3) 0.004(2) 0.007(2)
C16 0.0184(19) 0.142(5) 0.214(6) 0.087(5) -0.010(3) -0.008(3)
C3 0.0193(18) 0.164(5) 0.107(4) 0.050(4) 0.001(2) -0.007(3)
C4 0.027(2) 0.097(5) 0.090(4) 0.015(4) 0.004(2) 0.004(3)
C10 0.030(2) 0.099(4) 0.121(5) 0.046(4) -0.006(3) -0.002(3)
N2 0.067(4) 0.129(6) 0.146(5) 0.021(5) -0.015(4) 0.004(4)
C43 0.0209(17) 0.091(4) 0.083(3) 0.014(3) 0.001(2) 0.001(3)
C17 0.0086(19) 0.136(6) 0.188(7) 0.038(6) -0.003(3) -0.003(3)
C00U 0.036(3) 0.093(5) 0.089(4) 0.017(4) 0.004(3) 0.010(3)
C18 0.021(2) 0.101(5) 0.133(5) 0.045(4) 0.002(3) -0.004(2)
C7 0.026(2) 0.123(6) 0.116(5) 0.031(5) -0.002(3) -0.007(3)
C9 0.031(2) 0.103(5) 0.139(6) 0.050(5) -0.009(3) -0.003(3)
C29 0.022(2) 0.166(8) 0.095(5) 0.018(5) 0.001(3) -0.007(3)
O1 0.0245(19) 0.253(8) 0.166(5) 0.059(5) 0.014(2) -0.009(3)
C41 0.033(2) 0.122(6) 0.096(5) 0.030(4) -0.009(3) 0.006(3)
C23 0.0262(19) 0.139(4) 0.092(3) 0.028(3) 0.004(2) 0.007(2)
C37 0.032(2) 0.135(6) 0.107(5) 0.045(5) -0.004(3) -0.004(3)
C5 0.022(2) 0.112(5) 0.110(4) 0.046(4) 0.002(3) 0.004(3)
C14 0.023(2) 0.095(5) 0.129(5) 0.040(4) -0.002(3) 0.006(3)
O10 0.0261(19) 0.167(5) 0.240(7) 0.050(5) -0.027(3) 0.001(3)
C016 0.028(2) 0.084(4) 0.109(5) -0.009(4) 0.005(3) -0.001(2)
C15 0.0164(18) 0.144(5) 0.215(6) 0.087(5) -0.010(3) -0.005(2)
C35 0.012(2) 0.230(9) 0.110(5) 0.076(6) 0.001(2) -0.003(3)
O11 0.072(3) 0.325(10) 0.167(5) 0.120(6) -0.012(4) 0.006(5)
C36 0.025(2) 0.180(7) 0.081(4) 0.050(4) 0.000(2) 0.002(3)
C28 0.020(2) 0.127(5) 0.088(4) 0.001(4) 0.009(2) -0.006(3)
C30 0.024(2) 0.148(6) 0.099(4) 0.041(4) -0.003(3) 0.002(3)
O22 0.048(2) 0.356(8) 0.193(5) 0.181(6) 0.033(3) 0.034(4)
C19 0.017(2) 0.103(5) 0.149(6) 0.035(5) -0.005(3) 0.000(3)
C31 0.027(2) 0.205(9) 0.103(5) 0.086(6) -0.007(3) -0.017(4)
C38 0.018(2) 0.203(9) 0.144(6) 0.085(6) 0.001(3) -0.006(3)
C6 0.025(2) 0.167(8) 0.142(6) 0.059(6) -0.017(3) -0.026(3)
C25 0.0223(17) 0.141(4) 0.105(3) 0.040(3) 0.004(2) 0.007(2)
C2 0.0212(17) 0.172(5) 0.113(4) 0.050(3) 0.001(2) -0.010(2)
C33 0.057(3) 0.106(5) 0.108(5) 0.032(4) -0.011(4) 0.008(4)
O18 0.154(6) 0.156(6) 0.215(8) 0.009(6) -0.039(6) 0.054(5)
C22 0.017(2) 0.280(6) 0.123(4) 0.079(5) 0.000(3) 0.009(3)
C11 0.031(2) 0.111(6) 0.131(6) 0.041(5) -0.007(3) -0.006(3)
C21 0.0249(18) 0.289(6) 0.132(4) 0.079(4) -0.001(3) 0.008(3)
C34 0.037(3) 0.115(6) 0.133(6) 0.049(5) -0.009(3) 0.001(3)
O12 0.071(3) 0.231(7) 0.212(7) 0.034(6) 0.027(4) 0.009(4)
O9 0.044(3) 0.239(8) 0.372(12) 0.160(9) -0.029(5) 0.004(5)
C42 0.032(2) 0.347(8) 0.188(5) 0.179(6) 0.020(3) 0.028(4)
C20 0.027(3) 0.184(9) 0.234(10) 0.086(8) -0.005(5) -0.003(5)
C1 0.024(2) 0.176(5) 0.117(4) 0.049(4) -0.002(2) -0.010(3)
C32 0.039(3) 0.175(8) 0.106(5) 0.036(6) 0.001(3) -0.006(4)
C12 0.047(4) 0.117(7) 0.315(15) 0.076(8) -0.013(6) -0.001(4)
C40 0.028(3) 0.308(14) 0.144(7) 0.145(8) 0.011(3) 0.008(5)
C39 0.021(2) 0.342(8) 0.183(6) 0.178(6) 0.016(3) 0.024(4)
O01Z 0.254(11) 0.188(7) 0.256(9) 0.030(7) -0.071(9) -0.095(8)
C8 0.037(3) 0.115(7) 0.390(17) 0.084(9) -0.024(6) -0.005(4)
C13 0.056(5) 0.122(8) 0.51(2) 0.080(11) -0.038(9) -0.003(5)
N1 0.110(9) 0.098(7) 1.17(5) 0.146(16) -0.112(19) -0.013(7)
O5 0.155(10) 0.165(9) 1.24(6) 0.252(19) 0.088(19) -0.008(8)
O6 0.135(8) 0.133(7) 0.91(4) 0.155(14) -0.037(14) 0.031(6)
O13 0.204(9) 0.250(10) 0.255(9) -0.039(8) 0.038(8) 0.014(9)

loop_
_atom_type_symbol
_atom_type_description
_atom_type_scat_dispersion_real
_atom_type_scat_dispersion_imag
_atom_type_scat_source
C C 0.0181 0.0091 'International Tables Vol C Tables 4.2.6.8 and 6.1.1.4'
H H 0.0000 0.0000 'International Tables Vol C Tables 4.2.6.8 and 6.1.1.4'
N N 0.0311 0.0180 'International Tables Vol C Tables 4.2.6.8 and 6.1.1.4'
O O 0.0492 0.0322 'International Tables Vol C Tables 4.2.6.8 and 6.1.1.4'
Zn Zn -1.5491 0.6778 'International Tables Vol C Tables 4.2.6.8 and 6.1.1.4'

loop_
_geom_angle_atom_site_label_1
_geom_angle_atom_site_label_2
_geom_angle_atom_site_label_3
_geom_angle
_geom_angle_site_symmetry_1
_geom_angle_site_symmetry_3
O16 Zn1 Zn2 84.39(9) 3_557 3_457
O16 Zn1 O3 86.77(19) 3_557 4_646
O16 Zn1 O20 160.11(14) 3_557 .
O7 Zn1 Zn2 85.35(10) 2_665 3_457
O7 Zn1 O16 88.62(18) 2_665 3_557
O7 Zn1 O3 158.04(15) 2_665 4_646
O7 Zn1 O20 87.1(2) 2_665 .
O23 Zn1 Zn2 165.09(12) . 3_457
O23 Zn1 O16 104.61(15) . 3_557
O23 Zn1 O7 106.42(16) . 2_665
O23 Zn1 O3 95.51(17) . 4_646
O23 Zn1 O20 95.22(16) . .
O3 Zn1 Zn2 72.84(11) 4_646 3_457
O20 Zn1 Zn2 75.91(11) . 3_457
O20 Zn1 O3 90.0(2) . 4_646
O24 Zn2 Zn1 168.39(11) . 3_557
O24 Zn2 O15 97.23(15) . 1_655
O24 Zn2 O4 102.34(16) . 2_665
O24 Zn2 O19 103.22(16) . 3_557
O24 Zn2 O8 96.11(16) . 4_746
O15 Zn2 Zn1 75.60(10) 1_655 3_557
O15 Zn2 O4 88.90(17) 1_655 2_665
O15 Zn2 O19 159.37(14) 1_655 3_557
O15 Zn2 O8 87.27(18) 1_655 4_746
O4 Zn2 Zn1 86.83(10) 2_665 3_557
O19 Zn2 Zn1 83.78(10) 3_557 3_557
O19 Zn2 O4 89.34(17) 3_557 2_665
O19 Zn2 O8 87.92(18) 3_557 4_746
O8 Zn2 Zn1 74.68(10) 4_746 3_557
O8 Zn2 O4 161.49(14) 4_746 2_665
O14 Zn3 O1 142.0(2) . 1_655
O14 Zn3 O10 120.6(2) . .
O14 Zn3 O11 90.2(3) . .
O14 Zn3 O12 83.4(3) . .
O14 Zn3 C1 111.0(2) . 1_655
O1 Zn3 O12 90.7(3) 1_655 .
O1 Zn3 C1 31.9(3) 1_655 1_655
O10 Zn3 O1 96.6(2) . 1_655
O10 Zn3 O12 88.1(3) . .
O10 Zn3 C1 128.3(3) . 1_655
O11 Zn3 O1 95.4(3) . 1_655
O11 Zn3 O10 93.6(3) . .
O11 Zn3 O12 173.4(3) . .
O11 Zn3 C1 89.2(3) . 1_655
O12 Zn3 C1 94.7(3) . 1_655
O00F Zn4 O01Z 98.0(3) . .
O00F Zn4 O13 84.0(3) . .
O21 Zn4 O00F 101.66(19) 1_455 .
O21 Zn4 O01Z 99.7(4) 1_455 .
O21 Zn4 O13 86.7(4) 1_455 .
O9 Zn4 O00F 124.0(2) . .
O9 Zn4 O21 127.8(3) . 1_455
O9 Zn4 O01Z 97.7(4) . .
O9 Zn4 O13 75.4(4) . .
O01Z Zn4 O13 172.7(4) . .
C43 O24 Zn2 127.2(3) . .
C28 O15 Zn2 133.5(4) . 1_455
C28 O16 Zn1 121.8(3) . 3_457
C00U O4 Zn2 117.5(4) . 2_664
C016 O7 Zn1 122.8(4) . 2_664
C41 O19 Zn2 122.9(4) . 3_457
C43 O23 Zn1 130.8(4) . .
C00U O3 Zn1 135.9(4) . 4_656
C41 O20 Zn1 132.3(4) . .
C016 O8 Zn2 133.5(4) . 4_756
C21 O00F Zn4 117.1(5) . .
C24 C27 H27 119.6 . .
C26 C27 H27 119.6 . .
C26 C27 C24 120.9(5) . .
C21 O14 Zn3 141.0(8) . .
C42 O21 Zn4 109.9(6) . 1_655
C27 C24 C28 121.0(5) . .
C23 C24 C27 119.0(6) . .
C23 C24 C28 119.9(5) . .
C27 C26 C29 120.9(5) . .
C27 C26 C25 120.7(5) . .
C25 C26 C29 118.3(6) . .
C17 C16 C15 119.6(6) . .
C17 C16 C20 120.7(6) . .
C15 C16 C20 119.4(8) . .
C4 C3 H3 119.5 . .
C2 C3 H3 119.5 . .
C2 C3 C4 120.9(6) . .
C3 C4 C00U 119.8(5) . .
C3 C4 C5 119.3(6) . .
C5 C4 C00U 120.8(5) . .
C9 C10 H10 119.4 . .
C11 C10 H10 119.4 . .
C11 C10 C9 121.1(6) . .
O17 N2 C33 123.6(7) . .
O17 N2 O18 116.2(8) . .
O18 N2 C33 120.3(7) . .
O24 C43 O23 121.1(5) . .
O24 C43 H43 119.5 . .
O23 C43 H43 119.5 . .
C16 C17 H17 119.4 . .
C16 C17 C18 121.3(5) . .
C18 C17 H17 119.4 . .
O4 C00U O3 126.6(6) . .
O4 C00U C4 118.3(5) . .
O3 C00U C4 115.0(5) . .
C17 C18 C016 121.4(5) . .
C19 C18 C17 117.4(6) . .
C19 C18 C016 121.2(5) . .
C5 C7 C9 121.2(5) . .
C6 C7 C9 120.7(7) . .
C6 C7 C5 117.7(6) . .
C10 C9 C7 123.4(6) . .
C8 C9 C10 118.6(6) . .
C8 C9 C7 117.4(6) . .
C30 C29 C26 119.1(7) . .
C34 C29 C26 121.8(6) . .
C34 C29 C30 119.0(6) . .
C1 O1 Zn3 95.8(5) . 1_455
O19 C41 O20 124.8(6) . .
O19 C41 C37 118.7(5) . .
O20 C41 C37 116.4(5) . .
C24 C23 H23 119.8 . .
C22 C23 C24 120.3(5) . .
C22 C23 H23 119.8 . .
C36 C37 C41 121.4(5) . .
C36 C37 C38 118.2(6) . .
C38 C37 C41 120.2(5) . .
C4 C5 C7 121.1(5) . .
C4 C5 H5 119.4 . .
C7 C5 H5 119.4 . .
C15 C14 C11 118.4(6) . .
C19 C14 C15 119.0(5) . .
C19 C14 C11 122.6(5) . .
C20 O10 Zn3 120.9(6) . .
O7 C016 O8 123.6(6) . .
O7 C016 C18 119.4(4) . .
O8 C016 C18 117.0(5) . .
C16 C15 C14 120.8(7) . .
C16 C15 H15 119.6 . .
C14 C15 H15 119.6 . .
C36 C35 C31 119.5(5) . .
C40 C35 C36 116.8(5) . .
C40 C35 C31 123.2(6) . .
C37 C36 C35 122.7(5) . .
C37 C36 H36 118.6 . .
C35 C36 H36 118.6 . .
O15 C28 O16 124.4(6) . .
O15 C28 C24 117.9(5) . .
O16 C28 C24 117.7(4) . .
C29 C30 H30 119.6 . .
C31 C30 C29 120.8(6) . .
C31 C30 H30 119.6 . .
C18 C19 H19 119.1 . .
C14 C19 C18 121.7(5) . .
C14 C19 H19 119.1 . .
C30 C31 C35 121.4(7) . .
C30 C31 C32 120.4(6) . .
C32 C31 C35 118.1(5) . .
C37 C38 H38 119.8 . .
C39 C38 C37 120.4(5) . .
C39 C38 H38 119.8 . .
C7 C6 H6 120.0 . .
C2 C6 C7 120.0(7) . .
C2 C6 H6 120.0 . .
C26 C25 H25 120.6 . .
C22 C25 C26 118.8(6) . .
C22 C25 H25 120.6 . .
C3 C2 C6 120.4(6) . .
C3 C2 C1 124.9(6) . .
C6 C2 C1 114.5(7) . .
C34 C33 N2 122.3(6) . .
C32 C33 N2 115.5(7) . .
C32 C33 C34 122.0(7) . .
C23 C22 C25 120.2(5) . .
C23 C22 C21 121.5(6) . .
C25 C22 C21 118.3(7) . .
C10 C11 C14 119.3(6) . .
C12 C11 C10 119.0(6) . .
C12 C11 C14 121.7(6) . .
O00F C21 C22 116.8(7) . .
O14 C21 O00F 122.0(7) . .
O14 C21 C22 120.8(6) . .
C29 C34 C33 121.1(6) . .
C29 C34 H34 119.5 . .
C33 C34 H34 119.5 . .
C20 O9 Zn4 152.2(10) . .
O21 C42 O22 126.9(8) . .
O21 C42 C39 115.1(8) . .
O22 C42 C39 117.7(7) . .
O10 C20 C16 118.0(9) . .
O9 C20 C16 120.0(7) . .
O9 C20 O10 121.4(8) . .
O2 C1 Zn3 75.9(4) . 1_455
O2 C1 O1 128.1(7) . .
O2 C1 C2 121.7(6) . .
O1 C1 Zn3 52.3(3) . 1_455
O1 C1 C2 110.1(7) . .
C2 C1 Zn3 162.4(6) . 1_455
C31 C32 H32 121.7 . .
C33 C32 C31 116.6(6) . .
C33 C32 H32 121.7 . .
C11 C12 H12 121.2 . .
C13 C12 C11 117.6(8) . .
C13 C12 H12 121.2 . .
C35 C40 H40 119.1 . .
C35 C40 C39 121.8(7) . .
C39 C40 H40 119.1 . .
C38 C39 C42 120.6(5) . .
C38 C39 C40 118.5(7) . .
C40 C39 C42 120.3(7) . .
C9 C8 H8 121.6 . .
C13 C8 C9 116.8(8) . .
C13 C8 H8 121.6 . .
C12 C13 C8 125.8(9) . .
C12 C13 N1 114.3(9) . .
C8 C13 N1 119.9(9) . .
O5 N1 C13 114.0(13) . .
O6 N1 C13 119.9(14) . .
O6 N1 O5 126.1(11) . .

loop_
_geom_bond_atom_site_label_1
_geom_bond_atom_site_label_2
_geom_bond_distance
_geom_bond_site_symmetry_2
Zn1 Zn2 2.9453(6) 3_457
Zn1 O16 2.010(4) 3_557
Zn1 O7 1.987(4) 2_665
Zn1 O23 1.950(3) .
Zn1 O3 2.060(5) 4_646
Zn1 O20 2.035(5) .
Zn2 O24 1.965(3) .
Zn2 O15 2.019(4) 1_655
Zn2 O4 2.063(4) 2_665
Zn2 O19 2.026(4) 3_557
Zn2 O8 2.048(4) 4_746
Zn3 O14 1.920(6) .
Zn3 O1 2.032(6) 1_655
Zn3 O10 2.026(5) .
Zn3 O11 1.958(9) .
Zn3 O12 2.108(8) .
Zn3 C1 2.555(6) 1_655
Zn4 O00F 2.004(4) .
Zn4 O21 1.957(5) 1_455
Zn4 O9 1.866(9) .
Zn4 O01Z 2.023(10) .
Zn4 O13 2.377(10) .
O24 C43 1.224(5) .
O15 C28 1.262(6) .
O16 C28 1.280(6) .
O4 C00U 1.244(6) .
O7 C016 1.269(6) .
O19 C41 1.251(7) .
O23 C43 1.261(5) .
O3 C00U 1.250(6) .
O20 C41 1.266(6) .
O8 C016 1.276(6) .
O00F C21 1.261(8) .
O17 N2 1.247(8) .
C27 H27 0.9300 .
C27 C24 1.433(7) .
C27 C26 1.349(8) .
O14 C21 1.248(8) .
O2 C1 1.193(10) .
O21 C42 1.225(9) .
C24 C23 1.398(7) .
C24 C28 1.492(9) .
C26 C29 1.508(8) .
C26 C25 1.425(8) .
C16 C17 1.339(10) .
C16 C15 1.379(8) .
C16 C20 1.464(10) .
C3 H3 0.9300 .
C3 C4 1.376(7) .
C3 C2 1.374(10) .
C4 C00U 1.488(9) .
C4 C5 1.381(7) .
C10 H10 0.9300 .
C10 C9 1.402(7) .
C10 C11 1.396(8) .
N2 C33 1.424(9) .
N2 O18 1.264(8) .
C43 H43 0.9300 .
C17 H17 0.9300 .
C17 C18 1.437(8) .
C18 C016 1.504(9) .
C18 C19 1.377(7) .
C7 C9 1.467(8) .
C7 C5 1.412(9) .
C7 C6 1.405(8) .
C9 C8 1.374(11) .
C29 C30 1.400(8) .
C29 C34 1.333(10) .
O1 C1 1.358(9) .
C41 C37 1.477(9) .
C23 H23 0.9300 .
C23 C22 1.394(9) .
C37 C36 1.384(7) .
C37 C38 1.392(8) .
C5 H5 0.9300 .
C14 C15 1.399(7) .
C14 C19 1.365(9) .
C14 C11 1.513(8) .
O10 C20 1.249(9) .
C15 H15 0.9300 .
C35 C36 1.407(8) .
C35 C31 1.502(8) .
C35 C40 1.381(8) .
C36 H36 0.9300 .
C30 H30 0.9300 .
C30 C31 1.375(8) .
O22 C42 1.260(12) .
C19 H19 0.9300 .
C31 C32 1.409(11) .
C38 H38 0.9300 .
C38 C39 1.389(10) .
C6 H6 0.9300 .
C6 C2 1.380(9) .
C25 H25 0.9300 .
C25 C22 1.414(8) .
C2 C1 1.545(9) .
C33 C34 1.386(9) .
C33 C32 1.382(9) .
C22 C21 1.455(9) .
C11 C12 1.366(11) .
C34 H34 0.9300 .
O9 C20 1.240(10) .
C42 C39 1.561(10) .
C32 H32 0.9300 .
C12 H12 0.9300 .
C12 C13 1.351(11) .
C40 H40 0.9300 .
C40 C39 1.398(9) .
C8 H8 0.9300 .
C8 C13 1.368(11) .
C13 N1 1.508(14) .
N1 O5 1.295(18) .
N1 O6 1.265(18) .

loop_
_platon_squeeze_void_nr
_platon_squeeze_void_average_x
_platon_squeeze_void_average_y
_platon_squeeze_void_average_z
_platon_squeeze_void_volume
_platon_squeeze_void_count_electrons
_platon_squeeze_void_content
1 0.035 -0.019 0.111 6297 1974 ' '
